data_7050886
loop_
_publ_author_name
'Lu, Zheng'
'Huang, Wei'
'Vittal, Jagadese J.'

_publ_section_title
;
 Synthesis, structural characterization, photoluminescence and thermal
 properties of [(Ph3P)2Cu(??-SeC{O}R)2Cu(PPh3)]Electronic supplementary
 information (ESI) available: XRPD patterns and SEM images of the
 residues from pyrolysis of 1???6. See
 http://www.rsc.org/suppdata/nj/b2/b203466b/
;
_journal_issue 9
_journal_name_full 'New Journal of Chemistry'
_journal_page_first 1122
_journal_paper_doi 10.1039/b203466b
_journal_volume 26
_journal_year 2002
_chemical_formula_sum 'C70 H59 Cu2 O2 P3 Se2'
_chemical_formula_weight 1310.08
_space_group_IT_number 2
_symmetry_cell_setting triclinic
_symmetry_space_group_name_Hall '-P 1'
_symmetry_space_group_name_H-M 'P -1'
_atom_sites_solution_hydrogens geom
_atom_sites_solution_primary direct
_atom_sites_solution_secondary difmap
_audit_creation_method SHELXL-97
_cell_angle_alpha 90.883(1)
_cell_angle_beta 101.145(1)
_cell_angle_gamma 99.031(1)
_cell_formula_units_Z 2
_cell_length_a 10.8966(1)
_cell_length_b 12.9988(2)
_cell_length_c 22.3564(3)
_cell_measurement_reflns_used 8192
_cell_measurement_temperature 293(2)
_cell_measurement_theta_max 25.0
_cell_measurement_theta_min 2.06
_cell_volume 3064.97(7)
_computing_cell_refinement 'Bruker AXS, SAINT'
_computing_data_collection 'Bruker AXS, SMART'
_computing_data_reduction 'Bruker AXS, SAINT'
_computing_molecular_graphics 'Bruker AXS, SHELXTL'
_computing_publication_material 'Bruker AXS, SHELXTL'
_computing_structure_refinement 'SHELXL-97 (Sheldrick, 1997)'
_computing_structure_solution 'SHELXS-97 (Sheldrick, 1990)'
_diffrn_ambient_temperature 293(2)
_diffrn_measured_fraction_theta_full 0.931
_diffrn_measured_fraction_theta_max 0.931
_diffrn_measurement_method '\w scans'
_diffrn_radiation_monochromator graphite
_diffrn_radiation_source 'fine-focus sealed tube'
_diffrn_radiation_type MoK\a
_diffrn_radiation_wavelength 0.71073
_diffrn_reflns_av_R_equivalents 0.0272
_diffrn_reflns_av_sigmaI/netI 0.0557
_diffrn_reflns_limit_h_max 12
_diffrn_reflns_limit_h_min -12
_diffrn_reflns_limit_k_max 15
_diffrn_reflns_limit_k_min -15
_diffrn_reflns_limit_l_max 26
_diffrn_reflns_limit_l_min -17
_diffrn_reflns_number 15098
_diffrn_reflns_theta_full 25.00
_diffrn_reflns_theta_max 25.00
_diffrn_reflns_theta_min 1.59
_exptl_absorpt_coefficient_mu 2.004
_exptl_absorpt_correction_T_max 0.7459
_exptl_absorpt_correction_T_min 0.6046
_exptl_absorpt_correction_type empirical
_exptl_absorpt_process_details 'sadabs (Sheldrick, 1996)'
_exptl_crystal_colour 'brownish yellow'
_exptl_crystal_density_diffrn 1.420
_exptl_crystal_density_meas ?
_exptl_crystal_density_method .
_exptl_crystal_description 'thick rod'
_exptl_crystal_F_000 1332
_exptl_crystal_size_max 0.24
_exptl_crystal_size_mid 0.22
_exptl_crystal_size_min 0.18
_refine_diff_density_max 0.336
_refine_diff_density_min -0.318
_refine_diff_density_rms 0.072
_refine_ls_extinction_coef 0.00024(9)
_refine_ls_extinction_expression Fc^*^=kFc[1+0.001xFc^2^\l^3^/sin(2\q)]^-1/4^
_refine_ls_extinction_method SHELXL
_refine_ls_goodness_of_fit_ref 1.121
_refine_ls_hydrogen_treatment mixed
_refine_ls_matrix_type full
_refine_ls_number_parameters 713
_refine_ls_number_reflns 10055
_refine_ls_number_restraints 0
_refine_ls_restrained_S_all 1.121
_refine_ls_R_factor_all 0.0890
_refine_ls_R_factor_gt 0.0560
_refine_ls_shift/su_max 0.000
_refine_ls_shift/su_mean 0.000
_refine_ls_structure_factor_coef Fsqd
_refine_ls_weighting_details 'calc w=1/[\s^2^(Fo^2^)+(0.0074P)^2^+5.3655P] where P=(Fo^2^+2Fc^2^)/3'
_refine_ls_weighting_scheme calc
_refine_ls_wR_factor_gt 0.0872
_refine_ls_wR_factor_ref 0.0988
_reflns_number_gt 7310
_reflns_number_total 10055
_reflns_threshold_expression >2sigma(I)
_cod_data_source_file b203466b.txt
_cod_data_source_block compound_2
_cod_database_code 7050886

loop_
_symmetry_equiv_pos_as_xyz
'x, y, z'
'-x, -y, -z'

loop_
_atom_site_label
_atom_site_type_symbol
_atom_site_fract_x
_atom_site_fract_y
_atom_site_fract_z
_atom_site_U_iso_or_equiv
_atom_site_adp_type
_atom_site_occupancy
_atom_site_symmetry_multiplicity
_atom_site_calc_flag
_atom_site_refinement_flags
_atom_site_disorder_assembly
_atom_site_disorder_group
Cu1 Cu 0.33767(5) 0.29749(5) 0.26035(3) 0.03913(16) Uani 1 1 d . . .
Cu2 Cu 0.16326(6) 0.13031(5) 0.23287(3) 0.04625(18) Uani 1 1 d . . .
Se1 Se 0.10070(5) 0.29986(4) 0.23600(2) 0.04425(15) Uani 1 1 d . . .
Se2 Se 0.38672(5) 0.11565(4) 0.25570(2) 0.04713(15) Uani 1 1 d . . .
O1 O 0.0665(4) 0.2310(3) 0.11620(18) 0.0726(12) Uani 1 1 d . . .
O2 O 0.3265(4) 0.0799(3) 0.36936(19) 0.0704(12) Uani 1 1 d . . .
C1 C 0.0441(5) 0.2979(4) 0.1488(2) 0.0482(13) Uani 1 1 d . . .
C2 C -0.0260(4) 0.3812(4) 0.1231(2) 0.0418(12) Uani 1 1 d . . .
C3 C -0.0606(5) 0.3839(5) 0.0600(3) 0.0605(16) Uani 1 1 d . . .
H3 H -0.0387 0.3345 0.0352 0.073 Uiso 1 1 calc R . .
C4 C -0.1271(6) 0.4590(6) 0.0337(3) 0.077(2) Uani 1 1 d . . .
H4 H -0.1490 0.4593 -0.0086 0.093 Uiso 1 1 calc R . .
C5 C -0.1618(6) 0.5332(5) 0.0682(3) 0.0673(18) Uani 1 1 d . . .
C6 C -0.1272(5) 0.5314(4) 0.1298(3) 0.0613(16) Uani 1 1 d . . .
H6 H -0.1479 0.5823 0.1540 0.074 Uiso 1 1 calc R . .
C7 C -0.0619(5) 0.4561(4) 0.1577(2) 0.0515(14) Uani 1 1 d . . .
H7 H -0.0420 0.4559 0.2001 0.062 Uiso 1 1 calc R . .
C8 C -0.2361(7) 0.6151(6) 0.0374(4) 0.105(3) Uani 1 1 d . . .
H8A H -0.2508 0.6037 -0.0061 0.157 Uiso 1 1 calc R . .
H8B H -0.1883 0.6834 0.0488 0.157 Uiso 1 1 calc R . .
H8C H -0.3159 0.6095 0.0503 0.157 Uiso 1 1 calc R . .
C9 C 0.4056(5) 0.0742(4) 0.3392(2) 0.0492(13) Uani 1 1 d . . .
C10 C 0.5242(5) 0.0318(4) 0.3639(2) 0.0528(14) Uani 1 1 d . . .
C11 C 0.6255(5) 0.0370(4) 0.3346(3) 0.0638(16) Uani 1 1 d . . .
H11 H 0.6197 0.0659 0.2965 0.077 Uiso 1 1 calc R . .
C12 C 0.7343(6) 0.0005(5) 0.3601(3) 0.079(2) Uani 1 1 d . . .
H12 H 0.8005 0.0043 0.3390 0.095 Uiso 1 1 calc R . .
C13 C 0.7465(7) -0.0414(5) 0.4165(4) 0.082(2) Uani 1 1 d . . .
C14 C 0.6462(8) -0.0478(5) 0.4461(3) 0.087(2) Uani 1 1 d . . .
H14 H 0.6528 -0.0769 0.4841 0.104 Uiso 1 1 calc R . .
C15 C 0.5359(7) -0.0121(4) 0.4205(3) 0.0693(17) Uani 1 1 d . . .
H15 H 0.4692 -0.0174 0.4413 0.083 Uiso 1 1 calc R . .
C16 C 0.8673(8) -0.0834(6) 0.4439(4) 0.140(4) Uani 1 1 d . . .
H16A H 0.9265 -0.0713 0.4171 0.209 Uiso 1 1 calc R . .
H16B H 0.8471 -0.1569 0.4491 0.209 Uiso 1 1 calc R . .
H16C H 0.9042 -0.0484 0.4829 0.209 Uiso 1 1 calc R . .
P1 P 0.38598(12) 0.37219(10) 0.35721(6) 0.0383(3) Uani 1 1 d . . .
P2 P 0.45708(12) 0.36979(10) 0.19357(6) 0.0397(3) Uani 1 1 d . . .
P3 P 0.03731(13) -0.02169(11) 0.20103(6) 0.0464(3) Uani 1 1 d . . .
C1A C 0.4489(5) 0.5106(4) 0.3562(2) 0.0415(12) Uani 1 1 d . . .
C2A C 0.5627(5) 0.5585(4) 0.3922(2) 0.0582(15) Uani 1 1 d . . .
H2A H 0.6084 0.5210 0.4211 0.070 Uiso 1 1 calc R . .
C3A C 0.6080(6) 0.6628(5) 0.3848(3) 0.0701(18) Uani 1 1 d . . .
H3A H 0.6848 0.6944 0.4086 0.084 Uiso 1 1 calc R . .
C4A C 0.5416(7) 0.7192(5) 0.3434(3) 0.076(2) Uani 1 1 d . . .
H4A H 0.5731 0.7887 0.3386 0.092 Uiso 1 1 calc R . .
C5A C 0.4282(7) 0.6732(5) 0.3089(3) 0.0736(19) Uani 1 1 d . . .
H5A H 0.3816 0.7119 0.2811 0.088 Uiso 1 1 calc R . .
C6A C 0.3821(6) 0.5693(4) 0.3149(3) 0.0584(15) Uani 1 1 d . . .
H6A H 0.3052 0.5387 0.2909 0.070 Uiso 1 1 calc R . .
C1B C 0.2571(4) 0.3700(4) 0.3989(2) 0.0413(12) Uani 1 1 d . . .
C2B C 0.2459(5) 0.4532(4) 0.4353(2) 0.0563(15) Uani 1 1 d . . .
H2B H 0.3023 0.5153 0.4371 0.068 Uiso 1 1 calc R . .
C3B C 0.1518(6) 0.4451(6) 0.4691(3) 0.0741(19) Uani 1 1 d . . .
H3B H 0.1460 0.5013 0.4940 0.089 Uiso 1 1 calc R . .
C4B C 0.0671(6) 0.3550(6) 0.4661(3) 0.0742(19) Uani 1 1 d . . .
H4B H 0.0039 0.3501 0.4890 0.089 Uiso 1 1 calc R . .
C5B C 0.0749(5) 0.2719(5) 0.4294(3) 0.0640(16) Uani 1 1 d . . .
H5B H 0.0163 0.2109 0.4269 0.077 Uiso 1 1 calc R . .
C6B C 0.1710(5) 0.2791(4) 0.3961(2) 0.0507(14) Uani 1 1 d . . .
H6B H 0.1774 0.2223 0.3717 0.061 Uiso 1 1 calc R . .
C1C C 0.5079(4) 0.3224(4) 0.4116(2) 0.0392(12) Uani 1 1 d . . .
C2C C 0.5008(5) 0.3033(4) 0.4714(2) 0.0534(14) Uani 1 1 d . . .
H2C H 0.4299 0.3148 0.4863 0.064 Uiso 1 1 calc R . .
C3C C 0.5995(6) 0.2669(5) 0.5094(3) 0.0644(17) Uani 1 1 d . . .
H3C H 0.5948 0.2549 0.5498 0.077 Uiso 1 1 calc R . .
C4C C 0.7040(6) 0.2486(5) 0.4878(3) 0.0662(17) Uani 1 1 d . . .
H4C H 0.7695 0.2234 0.5134 0.079 Uiso 1 1 calc R . .
C5C C 0.7114(5) 0.2675(5) 0.4288(3) 0.0626(16) Uani 1 1 d . . .
H5C H 0.7826 0.2560 0.4142 0.075 Uiso 1 1 calc R . .
C6C C 0.6135(5) 0.3036(4) 0.3904(2) 0.0532(14) Uani 1 1 d . . .
H6C H 0.6188 0.3153 0.3500 0.064 Uiso 1 1 calc R . .
C1D C 0.4682(5) 0.2923(4) 0.1262(2) 0.0428(12) Uani 1 1 d . . .
C2D C 0.3658(5) 0.2192(4) 0.0994(2) 0.0520(14) Uani 1 1 d . . .
H2D H 0.2945 0.2071 0.1170 0.062 Uiso 1 1 calc R . .
C3D C 0.3682(6) 0.1637(4) 0.0466(3) 0.0628(16) Uani 1 1 d . . .
H3D H 0.2982 0.1151 0.0287 0.075 Uiso 1 1 calc R . .
C4D C 0.4738(6) 0.1798(5) 0.0202(3) 0.0702(18) Uani 1 1 d . . .
H4D H 0.4753 0.1423 -0.0154 0.084 Uiso 1 1 calc R . .
C5D C 0.5753(7) 0.2510(5) 0.0467(3) 0.081(2) Uani 1 1 d . . .
H5D H 0.6470 0.2618 0.0294 0.097 Uiso 1 1 calc R . .
C6D C 0.5734(6) 0.3072(5) 0.0989(3) 0.0664(17) Uani 1 1 d . . .
H6D H 0.6437 0.3560 0.1163 0.080 Uiso 1 1 calc R . .
C1E C 0.4213(5) 0.4914(4) 0.1598(2) 0.0443(12) Uani 1 1 d . . .
C2E C 0.5037(6) 0.5553(5) 0.1317(3) 0.082(2) Uani 1 1 d . . .
H2E H 0.5826 0.5378 0.1303 0.098 Uiso 1 1 calc R . .
C3E C 0.4706(8) 0.6450(6) 0.1057(4) 0.108(3) Uani 1 1 d . . .
H3E H 0.5266 0.6874 0.0864 0.129 Uiso 1 1 calc R . .
C4E C 0.3554(8) 0.6713(5) 0.1084(3) 0.091(2) Uani 1 1 d . . .
H4E H 0.3338 0.7327 0.0917 0.110 Uiso 1 1 calc R . .
C5E C 0.2721(7) 0.6089(5) 0.1350(3) 0.0737(19) Uani 1 1 d . . .
H5E H 0.1932 0.6268 0.1362 0.088 Uiso 1 1 calc R . .
C6E C 0.3049(5) 0.5180(4) 0.1607(2) 0.0537(14) Uani 1 1 d . . .
H6E H 0.2472 0.4747 0.1786 0.064 Uiso 1 1 calc R . .
C1F C 0.6214(5) 0.4001(4) 0.2345(2) 0.0446(13) Uani 1 1 d . . .
C2F C 0.6920(5) 0.3192(5) 0.2450(3) 0.0617(16) Uani 1 1 d . . .
H2F H 0.6587 0.2535 0.2265 0.074 Uiso 1 1 calc R . .
C3F C 0.8110(6) 0.3354(7) 0.2825(3) 0.079(2) Uani 1 1 d . . .
H3F H 0.8572 0.2809 0.2894 0.095 Uiso 1 1 calc R . .
C4F C 0.8600(6) 0.4322(8) 0.3093(3) 0.090(3) Uani 1 1 d . . .
H4F H 0.9399 0.4432 0.3346 0.108 Uiso 1 1 calc R . .
C5F C 0.7940(6) 0.5122(7) 0.2997(3) 0.085(2) Uani 1 1 d . . .
H5F H 0.8290 0.5777 0.3180 0.102 Uiso 1 1 calc R . .
C6F C 0.6731(5) 0.4971(5) 0.2623(3) 0.0631(16) Uani 1 1 d . . .
H6F H 0.6277 0.5523 0.2561 0.076 Uiso 1 1 calc R . .
C1G C 0.0717(5) -0.1270(4) 0.2510(3) 0.0523(14) Uani 1 1 d . . .
C2G C 0.0998(6) -0.1032(5) 0.3126(3) 0.080(2) Uani 1 1 d . . .
H2G H 0.1046 -0.0350 0.3270 0.096 Uiso 1 1 calc R . .
C3G C 0.1211(8) -0.1808(7) 0.3534(3) 0.109(3) Uani 1 1 d . . .
H3G H 0.1397 -0.1643 0.3951 0.131 Uiso 1 1 calc R . .
C4G C 0.1150(7) -0.2815(7) 0.3328(4) 0.096(3) Uani 1 1 d . . .
H4G H 0.1290 -0.3334 0.3603 0.116 Uiso 1 1 calc R . .
C5G C 0.0882(7) -0.3050(5) 0.2717(4) 0.090(2) Uani 1 1 d . . .
H5G H 0.0845 -0.3732 0.2574 0.108 Uiso 1 1 calc R . .
C6G C 0.0668(6) -0.2288(5) 0.2312(3) 0.0700(18) Uani 1 1 d . . .
H6G H 0.0486 -0.2460 0.1895 0.084 Uiso 1 1 calc R . .
C1H C 0.0649(5) -0.0659(4) 0.1277(2) 0.0455(13) Uani 1 1 d . . .
C2H C 0.1893(5) -0.0604(4) 0.1208(3) 0.0600(15) Uani 1 1 d . . .
H2H H 0.2550 -0.0374 0.1537 0.072 Uiso 1 1 calc R . .
C3H C 0.2174(6) -0.0888(4) 0.0657(3) 0.0637(16) Uani 1 1 d . . .
H3H H 0.3014 -0.0850 0.0617 0.076 Uiso 1 1 calc R . .
C4H C 0.1215(7) -0.1223(5) 0.0170(3) 0.0697(18) Uani 1 1 d . . .
H4H H 0.1399 -0.1410 -0.0202 0.084 Uiso 1 1 calc R . .
C5H C 0.0000(7) -0.1282(5) 0.0234(3) 0.081(2) Uani 1 1 d . . .
H5H H -0.0647 -0.1512 -0.0099 0.097 Uiso 1 1 calc R . .
C6H C -0.0314(6) -0.1005(5) 0.0785(3) 0.0692(18) Uani 1 1 d . . .
H6H H -0.1158 -0.1055 0.0820 0.083 Uiso 1 1 calc R . .
C1I C -0.1344(5) -0.0334(4) 0.1898(2) 0.0535(14) Uani 1 1 d . . .
C2I C -0.2121(6) -0.1196(6) 0.2042(3) 0.084(2) Uani 1 1 d . . .
H2I H -0.1762 -0.1758 0.2208 0.101 Uiso 1 1 calc R . .
C3I C -0.3427(7) -0.1246(7) 0.1946(4) 0.104(3) Uani 1 1 d . . .
H3I H -0.3934 -0.1832 0.2052 0.125 Uiso 1 1 calc R . .
C4I C -0.3965(7) -0.0430(8) 0.1693(4) 0.100(3) Uani 1 1 d . . .
H4I H -0.4840 -0.0463 0.1621 0.120 Uiso 1 1 calc R . .
C5I C -0.3226(8) 0.0415(7) 0.1551(4) 0.104(3) Uani 1 1 d . . .
H5I H -0.3598 0.0968 0.1381 0.124 Uiso 1 1 calc R . .
C6I C -0.1911(6) 0.0488(5) 0.1650(3) 0.081(2) Uani 1 1 d . . .
H6I H -0.1416 0.1086 0.1551 0.097 Uiso 1 1 calc R . .

loop_
_atom_site_aniso_label
_atom_site_aniso_U_11
_atom_site_aniso_U_22
_atom_site_aniso_U_33
_atom_site_aniso_U_23
_atom_site_aniso_U_13
_atom_site_aniso_U_12
Cu1 0.0407(4) 0.0444(4) 0.0315(3) -0.0008(3) 0.0057(3) 0.0063(3)
Cu2 0.0482(4) 0.0465(4) 0.0412(4) -0.0027(3) 0.0019(3) 0.0081(3)
Se1 0.0408(3) 0.0541(3) 0.0381(3) -0.0014(2) 0.0030(2) 0.0149(3)
Se2 0.0503(3) 0.0486(3) 0.0431(3) 0.0002(3) 0.0034(3) 0.0174(3)
O1 0.089(3) 0.084(3) 0.049(2) -0.016(2) -0.001(2) 0.045(2)
O2 0.074(3) 0.081(3) 0.066(3) 0.008(2) 0.029(2) 0.022(2)
C1 0.045(3) 0.053(3) 0.042(3) -0.005(3) 0.000(2) 0.008(3)
C2 0.037(3) 0.047(3) 0.038(3) 0.004(2) 0.001(2) 0.003(2)
C3 0.066(4) 0.067(4) 0.045(3) -0.003(3) 0.000(3) 0.015(3)
C4 0.079(5) 0.096(5) 0.049(4) 0.018(4) -0.005(3) 0.012(4)
C5 0.056(4) 0.071(4) 0.074(5) 0.030(4) 0.006(3) 0.013(3)
C6 0.055(4) 0.056(4) 0.077(5) 0.011(3) 0.017(3) 0.017(3)
C7 0.054(3) 0.053(3) 0.046(3) 0.008(3) 0.004(3) 0.011(3)
C8 0.103(6) 0.105(6) 0.115(7) 0.057(5) 0.020(5) 0.040(5)
C9 0.059(4) 0.039(3) 0.049(3) 0.001(3) 0.012(3) 0.005(3)
C10 0.062(4) 0.047(3) 0.047(3) 0.002(3) 0.002(3) 0.013(3)
C11 0.062(4) 0.066(4) 0.062(4) 0.009(3) 0.001(3) 0.022(3)
C12 0.064(4) 0.076(5) 0.094(6) 0.005(4) -0.006(4) 0.024(4)
C13 0.076(5) 0.062(4) 0.087(6) -0.009(4) -0.037(4) 0.016(4)
C14 0.117(7) 0.064(4) 0.064(5) 0.017(4) -0.019(5) 0.014(5)
C15 0.093(5) 0.059(4) 0.054(4) 0.006(3) 0.009(4) 0.015(4)
C16 0.110(7) 0.112(7) 0.169(9) 0.015(6) -0.059(6) 0.040(5)
P1 0.0368(7) 0.0458(8) 0.0311(7) -0.0027(6) 0.0043(6) 0.0065(6)
P2 0.0417(7) 0.0438(8) 0.0344(7) 0.0055(6) 0.0085(6) 0.0079(6)
P3 0.0464(8) 0.0466(8) 0.0436(8) -0.0022(7) 0.0033(6) 0.0068(7)
C1A 0.048(3) 0.045(3) 0.032(3) -0.003(2) 0.008(2) 0.007(2)
C2A 0.066(4) 0.061(4) 0.046(3) -0.004(3) 0.011(3) 0.003(3)
C3A 0.076(4) 0.063(4) 0.064(4) -0.016(4) 0.021(4) -0.016(4)
C4A 0.106(6) 0.054(4) 0.069(5) -0.006(4) 0.033(4) -0.005(4)
C5A 0.100(5) 0.052(4) 0.070(5) 0.012(3) 0.014(4) 0.019(4)
C6A 0.066(4) 0.051(4) 0.054(4) -0.001(3) 0.004(3) 0.006(3)
C1B 0.036(3) 0.054(3) 0.033(3) -0.004(2) 0.001(2) 0.015(2)
C2B 0.050(3) 0.063(4) 0.056(4) -0.012(3) 0.014(3) 0.010(3)
C3B 0.062(4) 0.096(5) 0.069(4) -0.016(4) 0.020(4) 0.023(4)
C4B 0.053(4) 0.112(6) 0.068(4) 0.010(4) 0.032(3) 0.021(4)
C5B 0.050(4) 0.073(4) 0.070(4) 0.014(4) 0.015(3) 0.010(3)
C6B 0.044(3) 0.060(4) 0.049(3) 0.003(3) 0.007(3) 0.012(3)
C1C 0.041(3) 0.039(3) 0.033(3) -0.002(2) 0.002(2) 0.002(2)
C2C 0.050(3) 0.075(4) 0.037(3) 0.007(3) 0.011(3) 0.011(3)
C3C 0.064(4) 0.088(5) 0.038(3) 0.012(3) 0.003(3) 0.013(3)
C4C 0.059(4) 0.078(4) 0.056(4) 0.012(3) -0.010(3) 0.017(3)
C5C 0.048(3) 0.085(4) 0.056(4) 0.000(3) 0.006(3) 0.020(3)
C6C 0.050(3) 0.073(4) 0.038(3) 0.005(3) 0.009(3) 0.015(3)
C1D 0.056(3) 0.039(3) 0.035(3) 0.005(2) 0.012(2) 0.008(3)
C2D 0.054(3) 0.060(4) 0.042(3) 0.002(3) 0.010(3) 0.010(3)
C3D 0.078(4) 0.052(4) 0.052(4) 0.001(3) 0.000(3) 0.003(3)
C4D 0.090(5) 0.075(5) 0.046(4) -0.010(3) 0.022(4) 0.009(4)
C5D 0.086(5) 0.092(5) 0.067(5) -0.010(4) 0.042(4) -0.005(4)
C6D 0.077(4) 0.071(4) 0.052(4) -0.005(3) 0.029(3) -0.007(3)
C1E 0.050(3) 0.042(3) 0.040(3) 0.005(2) 0.005(2) 0.006(2)
C2E 0.066(4) 0.073(4) 0.116(6) 0.046(4) 0.035(4) 0.020(4)
C3E 0.112(7) 0.083(5) 0.143(8) 0.074(5) 0.053(6) 0.023(5)
C4E 0.128(7) 0.064(5) 0.095(6) 0.038(4) 0.025(5) 0.043(5)
C5E 0.081(5) 0.080(5) 0.068(4) 0.012(4) 0.014(4) 0.035(4)
C6E 0.056(4) 0.056(3) 0.051(3) 0.014(3) 0.011(3) 0.014(3)
C1F 0.038(3) 0.064(4) 0.035(3) 0.009(3) 0.015(2) 0.010(3)
C2F 0.051(4) 0.084(4) 0.059(4) 0.019(3) 0.024(3) 0.020(3)
C3F 0.045(4) 0.135(7) 0.070(5) 0.035(5) 0.027(3) 0.035(4)
C4F 0.046(4) 0.163(8) 0.058(5) 0.010(5) 0.008(3) 0.009(5)
C5F 0.058(4) 0.128(7) 0.062(4) -0.019(4) 0.016(4) -0.009(4)
C6F 0.051(4) 0.079(4) 0.056(4) -0.009(3) 0.009(3) 0.005(3)
C1G 0.045(3) 0.053(3) 0.053(4) 0.004(3) 0.000(3) 0.000(3)
C2G 0.103(5) 0.074(5) 0.056(4) 0.006(4) -0.004(4) 0.016(4)
C3G 0.153(8) 0.115(7) 0.053(5) 0.023(5) -0.005(5) 0.032(6)
C4G 0.106(6) 0.092(6) 0.091(6) 0.046(5) 0.012(5) 0.020(5)
C5G 0.104(6) 0.061(4) 0.100(6) 0.011(4) 0.005(5) 0.017(4)
C6G 0.089(5) 0.057(4) 0.058(4) 0.006(3) 0.002(3) 0.010(3)
C1H 0.055(3) 0.040(3) 0.040(3) -0.007(2) 0.006(3) 0.008(3)
C2H 0.059(4) 0.061(4) 0.057(4) -0.013(3) 0.007(3) 0.008(3)
C3H 0.062(4) 0.054(4) 0.078(5) -0.002(3) 0.020(4) 0.010(3)
C4H 0.089(5) 0.069(4) 0.055(4) -0.004(3) 0.016(4) 0.023(4)
C5H 0.084(5) 0.106(6) 0.047(4) -0.020(4) -0.006(3) 0.022(4)
C6H 0.056(4) 0.090(5) 0.057(4) -0.012(4) 0.004(3) 0.009(3)
C1I 0.051(3) 0.061(4) 0.045(3) -0.010(3) 0.005(3) 0.006(3)
C2I 0.057(4) 0.099(5) 0.090(5) 0.015(4) 0.010(4) 0.000(4)
C3I 0.063(5) 0.139(8) 0.106(7) 0.019(6) 0.024(5) -0.005(5)
C4I 0.052(5) 0.143(8) 0.097(6) -0.043(6) 0.000(4) 0.015(5)
C5I 0.075(6) 0.102(6) 0.123(7) -0.025(6) -0.024(5) 0.039(5)
C6I 0.063(4) 0.077(5) 0.093(5) -0.004(4) -0.012(4) 0.018(4)

loop_
_atom_type_symbol
_atom_type_description
_atom_type_scat_dispersion_real
_atom_type_scat_dispersion_imag
_atom_type_scat_source
Cu Cu 0.3201 1.2651 'International Tables Vol C Tables 4.2.6.8 and 6.1.1.4'
Se Se -0.0929 2.2259 'International Tables Vol C Tables 4.2.6.8 and 6.1.1.4'
O O 0.0106 0.0060 'International Tables Vol C Tables 4.2.6.8 and 6.1.1.4'
C C 0.0033 0.0016 'International Tables Vol C Tables 4.2.6.8 and 6.1.1.4'
H H 0.0000 0.0000 'International Tables Vol C Tables 4.2.6.8 and 6.1.1.4'
P P 0.1023 0.0942 'International Tables Vol C Tables 4.2.6.8 and 6.1.1.4'

loop_
_geom_angle_atom_site_label_1
_geom_angle_atom_site_label_2
_geom_angle_atom_site_label_3
_geom_angle
_geom_angle_site_symmetry_1
_geom_angle_site_symmetry_3
_geom_angle_publ_flag
P2 Cu1 P1 116.25(5) . . ?
P2 Cu1 Se2 98.42(4) . . ?
P1 Cu1 Se2 113.14(4) . . ?
P2 Cu1 Se1 118.24(4) . . ?
P1 Cu1 Se1 99.64(4) . . ?
Se2 Cu1 Se1 111.86(3) . . ?
P2 Cu1 Cu2 123.41(4) . . ?
P1 Cu1 Cu2 120.22(4) . . ?
Se2 Cu1 Cu2 56.31(2) . . ?
Se1 Cu1 Cu2 55.55(2) . . ?
P3 Cu2 Se1 127.04(5) . . ?
P3 Cu2 Se2 113.06(5) . . ?
Se1 Cu2 Se2 119.58(3) . . ?
P3 Cu2 Cu1 170.47(5) . . ?
Se1 Cu2 Cu1 60.29(2) . . ?
Se2 Cu2 Cu1 59.30(2) . . ?
C1 Se1 Cu2 93.17(16) . . ?
C1 Se1 Cu1 109.23(16) . . ?
Cu2 Se1 Cu1 64.16(2) . . ?
C9 Se2 Cu2 100.79(17) . . ?
C9 Se2 Cu1 104.20(16) . . ?
Cu2 Se2 Cu1 64.39(2) . . ?
O1 C1 C2 121.2(5) . . ?
O1 C1 Se1 120.7(4) . . ?
C2 C1 Se1 118.1(4) . . ?
C7 C2 C3 117.2(5) . . ?
C7 C2 C1 124.4(5) . . ?
C3 C2 C1 118.4(5) . . ?
C4 C3 C2 120.7(6) . . ?
C5 C4 C3 121.8(6) . . ?
C6 C5 C4 117.7(6) . . ?
C6 C5 C8 122.0(7) . . ?
C4 C5 C8 120.3(6) . . ?
C5 C6 C7 122.0(6) . . ?
C2 C7 C6 120.6(5) . . ?
O2 C9 C10 121.6(5) . . ?
O2 C9 Se2 122.7(4) . . ?
C10 C9 Se2 115.7(4) . . ?
C11 C10 C15 117.7(5) . . ?
C11 C10 C9 123.8(5) . . ?
C15 C10 C9 118.5(6) . . ?
C12 C11 C10 121.7(6) . . ?
C11 C12 C13 120.6(7) . . ?
C12 C13 C14 118.4(6) . . ?
C12 C13 C16 120.0(8) . . ?
C14 C13 C16 121.5(8) . . ?
C13 C14 C15 121.4(7) . . ?
C14 C15 C10 120.2(7) . . ?
C1A P1 C1C 103.5(2) . . ?
C1A P1 C1B 103.7(2) . . ?
C1C P1 C1B 103.0(2) . . ?
C1A P1 Cu1 110.51(16) . . ?
C1C P1 Cu1 116.71(16) . . ?
C1B P1 Cu1 117.77(16) . . ?
C1F P2 C1E 105.2(2) . . ?
C1F P2 C1D 103.1(2) . . ?
C1E P2 C1D 101.5(2) . . ?
C1F P2 Cu1 107.77(16) . . ?
C1E P2 Cu1 118.11(18) . . ?
C1D P2 Cu1 119.48(17) . . ?
C1G P3 C1I 103.0(3) . . ?
C1G P3 C1H 104.1(3) . . ?
C1I P3 C1H 104.1(2) . . ?
C1G P3 Cu2 112.84(17) . . ?
C1I P3 Cu2 120.97(19) . . ?
C1H P3 Cu2 110.16(17) . . ?
C6A C1A C2A 118.5(5) . . ?
C6A C1A P1 117.6(4) . . ?
C2A C1A P1 123.9(4) . . ?
C1A C2A C3A 119.8(6) . . ?
C4A C3A C2A 120.9(6) . . ?
C3A C4A C5A 119.5(6) . . ?
C4A C5A C6A 120.5(6) . . ?
C1A C6A C5A 120.8(6) . . ?
C2B C1B C6B 118.8(5) . . ?
C2B C1B P1 122.8(4) . . ?
C6B C1B P1 118.3(4) . . ?
C3B C2B C1B 120.5(6) . . ?
C4B C3B C2B 120.3(6) . . ?
C3B C4B C5B 120.3(6) . . ?
C4B C5B C6B 119.6(6) . . ?
C1B C6B C5B 120.4(5) . . ?
C2C C1C C6C 118.9(5) . . ?
C2C C1C P1 124.4(4) . . ?
C6C C1C P1 116.7(4) . . ?
C1C C2C C3C 120.0(5) . . ?
C4C C3C C2C 120.6(5) . . ?
C5C C4C C3C 119.6(5) . . ?
C4C C5C C6C 120.4(5) . . ?
C1C C6C C5C 120.6(5) . . ?
C2D C1D C6D 118.0(5) . . ?
C2D C1D P2 119.0(4) . . ?
C6D C1D P2 122.9(4) . . ?
C1D C2D C3D 120.5(5) . . ?
C2D C3D C4D 120.5(6) . . ?
C5D C4D C3D 119.2(6) . . ?
C4D C5D C6D 120.7(6) . . ?
C5D C6D C1D 121.0(6) . . ?
C6E C1E C2E 118.6(5) . . ?
C6E C1E P2 118.1(4) . . ?
C2E C1E P2 123.2(4) . . ?
C1E C2E C3E 120.8(6) . . ?
C4E C3E C2E 119.7(7) . . ?
C5E C4E C3E 120.6(6) . . ?
C4E C5E C6E 119.7(6) . . ?
C1E C6E C5E 120.6(6) . . ?
C6F C1F C2F 118.5(5) . . ?
C6F C1F P2 122.3(4) . . ?
C2F C1F P2 118.7(4) . . ?
C3F C2F C1F 120.9(6) . . ?
C4F C3F C2F 119.5(7) . . ?
C5F C4F C3F 120.9(7) . . ?
C4F C5F C6F 120.4(7) . . ?
C1F C6F C5F 119.8(6) . . ?
C2G C1G C6G 118.5(6) . . ?
C2G C1G P3 117.1(5) . . ?
C6G C1G P3 124.4(5) . . ?
C1G C2G C3G 120.1(7) . . ?
C4G C3G C2G 120.6(7) . . ?
C5G C4G C3G 119.3(7) . . ?
C4G C5G C6G 120.4(7) . . ?
C5G C6G C1G 121.2(6) . . ?
C6H C1H C2H 118.8(5) . . ?
C6H C1H P3 123.4(4) . . ?
C2H C1H P3 117.8(4) . . ?
C3H C2H C1H 120.9(5) . . ?
C4H C3H C2H 119.9(6) . . ?
C5H C4H C3H 119.6(6) . . ?
C4H C5H C6H 121.9(6) . . ?
C1H C6H C5H 118.9(6) . . ?
C2I C1I C6I 117.7(6) . . ?
C2I C1I P3 123.8(5) . . ?
C6I C1I P3 118.5(5) . . ?
C1I C2I C3I 121.5(7) . . ?
C4I C3I C2I 119.7(8) . . ?
C5I C4I C3I 119.7(7) . . ?
C4I C5I C6I 121.6(8) . . ?
C1I C6I C5I 119.8(7) . . ?

loop_
_geom_bond_atom_site_label_1
_geom_bond_atom_site_label_2
_geom_bond_distance
_geom_bond_site_symmetry_2
_geom_bond_publ_flag
Cu1 P2 2.2837(14) . ?
Cu1 P1 2.2898(14) . ?
Cu1 Se2 2.5088(8) . ?
Cu1 Se1 2.5390(8) . ?
Cu1 Cu2 2.6311(8) . ?
Cu2 P3 2.2410(15) . ?
Cu2 Se1 2.4108(8) . ?
Cu2 Se2 2.4277(8) . ?
Se1 C1 1.925(5) . ?
Se2 C9 1.932(5) . ?
O1 C1 1.211(6) . ?
O2 C9 1.203(6) . ?
C1 C2 1.481(7) . ?
C2 C7 1.383(7) . ?
C2 C3 1.391(7) . ?
C3 C4 1.378(8) . ?
C4 C5 1.368(9) . ?
C5 C6 1.357(8) . ?
C5 C8 1.530(8) . ?
C6 C7 1.386(7) . ?
C9 C10 1.496(7) . ?
C10 C11 1.382(8) . ?
C10 C15 1.389(7) . ?
C11 C12 1.371(8) . ?
C12 C13 1.373(9) . ?
C13 C14 1.375(10) . ?
C13 C16 1.526(9) . ?
C14 C15 1.380(9) . ?
P1 C1A 1.824(5) . ?
P1 C1C 1.825(5) . ?
P1 C1B 1.827(5) . ?
P2 C1F 1.826(5) . ?
P2 C1E 1.827(5) . ?
P2 C1D 1.833(5) . ?
P3 C1G 1.820(5) . ?
P3 C1I 1.821(6) . ?
P3 C1H 1.823(5) . ?
C1A C6A 1.379(7) . ?
C1A C2A 1.388(7) . ?
C2A C3A 1.393(8) . ?
C3A C4A 1.359(9) . ?
C4A C5A 1.366(8) . ?
C5A C6A 1.382(7) . ?
C1B C2B 1.379(7) . ?
C1B C6B 1.381(7) . ?
C2B C3B 1.378(8) . ?
C3B C4B 1.364(8) . ?
C4B C5B 1.369(8) . ?
C5B C6B 1.391(7) . ?
C1C C2C 1.378(7) . ?
C1C C6C 1.379(7) . ?
C2C C3C 1.385(7) . ?
C3C C4C 1.371(8) . ?
C4C C5C 1.362(8) . ?
C5C C6C 1.382(7) . ?
C1D C2D 1.378(7) . ?
C1D C6D 1.388(7) . ?
C2D C3D 1.380(7) . ?
C3D C4D 1.381(8) . ?
C4D C5D 1.356(8) . ?
C5D C6D 1.372(8) . ?
C1E C6E 1.370(7) . ?
C1E C2E 1.374(7) . ?
C2E C3E 1.378(8) . ?
C3E C4E 1.364(10) . ?
C4E C5E 1.353(9) . ?
C5E C6E 1.388(7) . ?
C1F C6F 1.382(7) . ?
C1F C2F 1.394(7) . ?
C2F C3F 1.385(8) . ?
C3F C4F 1.368(10) . ?
C4F C5F 1.352(10) . ?
C5F C6F 1.400(8) . ?
C1G C2G 1.370(8) . ?
C1G C6G 1.379(8) . ?
C2G C3G 1.386(9) . ?
C3G C4G 1.369(10) . ?
C4G C5G 1.359(10) . ?
C5G C6G 1.369(8) . ?
C1H C6H 1.379(7) . ?
C1H C2H 1.385(7) . ?
C2H C3H 1.385(8) . ?
C3H C4H 1.366(8) . ?
C4H C5H 1.349(8) . ?
C5H C6H 1.398(8) . ?
C1I C2I 1.377(8) . ?
C1I C6I 1.387(8) . ?
C2I C3I 1.389(9) . ?
C3I C4I 1.369(11) . ?
C4I C5I 1.337(10) . ?
C5I C6I 1.395(9) . ?
